data_7002427
loop_
_publ_author_name
'Abdalilah, Mohammed'
'Zurawinski, Remigiuz'
'Canac, Yves'
'Laleu, Beno\^it'
'Lacour, J\'er\^ome'
'Lepetit, Christine'
'Magro, Germinal'
'Bernardinelli, G\'erald'
'Donnadieu, Bruno'
'Duhayon, Carine'
'Mikolajczyk, Marian'
'Chauvin, Remi'

_publ_section_title
;
 Vicinal diphosphoniums: electrostatic repulsion under covalent
 constraint
;
_journal_issue 40
_journal_name_full 'Dalton Transactions'
_journal_page_first 8493
_journal_page_last 8508
_journal_paper_doi 10.1039/b903933c
_journal_year 2009
_chemical_compound_source
;
?
;
_chemical_formula_moiety ' C33 H30 P2, C3 H6 O, 2(I) '
_chemical_formula_sum 'C36 H36 I2 O P2'
_chemical_formula_weight 800.39
_chemical_name_systematic
;
?
;
_space_group_IT_number 14
_symmetry_cell_setting monoclinic
_symmetry_space_group_name_Hall '-P 2yn'
_symmetry_space_group_name_H-M 'P 1 21/n 1'
_atom_sites_solution_hydrogens geom
_atom_sites_solution_primary direct
_audit_creation_date 04-25-05
_audit_creation_method CRYSTALS_ver_12-03-99
_cell_angle_alpha 90
_cell_angle_beta 101.602(7)
_cell_angle_gamma 90
_cell_formula_units_Z 8
_cell_length_a 16.1216(9)
_cell_length_b 16.4811(14)
_cell_length_c 26.8178(15)
_cell_measurement_reflns_used 7995
_cell_measurement_temperature 180
_cell_measurement_theta_max 26.06
_cell_measurement_theta_min 2.05
_cell_volume 6979.9(8)
_computing_cell_refinement
;
IPDS (Stoe & Cie, 1996)
;
_computing_data_collection
;
IPDS (Stoe & Cie, 1996)
;
_computing_data_reduction
;
XRED (Stoe & Cie 1996)
;
_computing_molecular_graphics
;
CAMERON (Watkin et al 1996)
;
_computing_publication_material
;
CRYSTALS (Watkin et al 2003)
;
_computing_structure_refinement
;
CRYSTALS (Watkin et al 2003)
;
_computing_structure_solution
;
SIR92 (Altomare et al, 1994)
;
_diffrn_ambient_temperature 180
_diffrn_measured_fraction_theta_full 0.976
_diffrn_measured_fraction_theta_max 0.976
_diffrn_measurement_device_type
;
Stoe IPDS
;
_diffrn_measurement_method '\f scans'
_diffrn_radiation_monochromator graphite
_diffrn_radiation_type 'Mo K\a'
_diffrn_radiation_wavelength 0.71073
_diffrn_reflns_av_R_equivalents 0.03
_diffrn_reflns_limit_h_max 19
_diffrn_reflns_limit_h_min -19
_diffrn_reflns_limit_k_max 20
_diffrn_reflns_limit_k_min -20
_diffrn_reflns_limit_l_max 33
_diffrn_reflns_limit_l_min -33
_diffrn_reflns_number 69932
_diffrn_reflns_theta_full 26.059
_diffrn_reflns_theta_max 26.059
_diffrn_reflns_theta_min 2.048
_diffrn_standards_decay_% 0.00
_diffrn_standards_interval_count 0
_diffrn_standards_interval_time 0
_diffrn_standards_number 0
_exptl_absorpt_coefficient_mu 1.920
_exptl_absorpt_correction_T_max 0.75
_exptl_absorpt_correction_T_min 0.72
_exptl_absorpt_correction_type multi-scan
_exptl_absorpt_process_details
;
[c.f. r.h. blessing, acta cryst. (1995), a51, 33-38]
;
_exptl_crystal_colour ' colorless '
_exptl_crystal_density_diffrn 1.523
_exptl_crystal_description ' block '
_exptl_crystal_F_000 3168
_exptl_crystal_size_max 0.22
_exptl_crystal_size_mid 0.17
_exptl_crystal_size_min 0.15
_refine_diff_density_max 1.25
_refine_diff_density_min -0.56
_refine_ls_extinction_method None
_refine_ls_goodness_of_fit_ref 1.1382
_refine_ls_hydrogen_treatment refU
_refine_ls_matrix_type full
_refine_ls_number_parameters 700
_refine_ls_number_reflns 7431
_refine_ls_number_restraints 0
_refine_ls_R_factor_all 0.0493
_refine_ls_R_factor_gt 0.0249
_refine_ls_shift/su_max 0.001789
_refine_ls_structure_factor_coef F
_refine_ls_weighting_details
;
Method, part 1, Chebychev polynomial, (Watkin, 1994, Prince, 1982)
[weight] = 1.0/[A~0~*T~0~(x)+A~1~*T~1~(x) ... +A~n-1~]*T~n-1~(x)]
where A~i~ are the Chebychev coefficients listed below and x= Fcalc/Fmax
Method = Robust Weighting (Prince, 1982)
W = [weight] * [1-(deltaF/6*sigmaF)^2^]^2^
A~i~ are:
1.08 -0.167 0.707
;
_refine_ls_weighting_scheme calc
_refine_ls_wR_factor_all 0.0327
_refine_ls_wR_factor_gt 0.0289
_refine_ls_wR_factor_ref 0.0289
_reflns_limit_h_max 19
_reflns_limit_h_min -19
_reflns_limit_k_max 20
_reflns_limit_k_min 0
_reflns_limit_l_max 33
_reflns_limit_l_min 0
_reflns_number_gt 7431
_reflns_number_total 13133
_reflns_threshold_expression I>3.00u(I)
_cod_data_source_file b903933c.txt
_cod_data_source_block compound5
_cod_depositor_comments
;
The following automatic conversions were performed:
'_symmetry_cell_setting' value 'Monoclinic' changed to 'monoclinic'
according to '/home/saulius/struct/CIF-dictionaries/cif_core.dic'
dictionary named 'cif_core.dic' version 2.4.1 from 2010-06-29.

Automatic conversion script
Id: cif_fix_enum 1527 2010-12-29 10:47:43Z saulius 
;
_cod_original_sg_symbol_H-M 'P 1 21/n 1 '
_cod_original_formula_sum ' C36 H36 I2 O1 P2 '
_cod_database_code 7002427

loop_
_symmetry_equiv_pos_as_xyz
x,y,z
-x,-y,-z
-x+1/2,y+1/2,-z+1/2
x+1/2,-y+1/2,z+1/2

loop_
_atom_site_label
_atom_site_type_symbol
_atom_site_fract_x
_atom_site_fract_y
_atom_site_fract_z
_atom_site_U_iso_or_equiv
_atom_site_occupancy
_atom_site_adp_type
_atom_site_refinement_flags_posn
_atom_site_refinement_flags_adp
_atom_site_refinement_flags_occupancy
_atom_site_refinement_disorder_assembly
_atom_site_refinement_disorder_group
_atom_site_attached_hydrogens
I1 I 0.41085(2) 0.511590(19) 0.330584(10) 0.0409 1.0000 Uani . . . . . .
I2 I 0.571677(18) 0.318123(18) 0.153154(11) 0.0367 1.0000 Uani . . . . . .
I3 I 0.636668(18) 0.123040(17) 0.393754(11) 0.0361 1.0000 Uani . . . . . .
I4 I 0.360106(19) 0.734710(17) 0.114765(12) 0.0400 1.0000 Uani . . . . . .
P1 P 0.29647(6) 0.46412(6) 0.07933(4) 0.0240 1.0000 Uani . . . . . .
P2 P 0.18694(6) 0.55327(6) 0.17228(4) 0.0247 1.0000 Uani . . . . . .
P3 P 0.68744(7) 0.39093(6) 0.40054(4) 0.0284 1.0000 Uani . . . . . .
P4 P 0.80486(6) 0.28730(6) 0.31672(4) 0.0246 1.0000 Uani . . . . . .
C1 C 0.3757(2) 0.4929(2) 0.13320(15) 0.0275 1.0000 Uani . . . . . .
C2 C 0.3517(2) 0.4854(2) 0.18521(14) 0.0278 1.0000 Uani . . . . . .
C3 C 0.2984(2) 0.5564(2) 0.19745(14) 0.0278 1.0000 Uani . . . . . .
C4 C 0.1581(2) 0.5605(2) 0.10326(14) 0.0252 1.0000 Uani . . . . . .
C5 C 0.0821(3) 0.6012(3) 0.08579(16) 0.0344 1.0000 Uani . . . . . .
C6 C 0.0465(3) 0.6056(3) 0.03405(17) 0.0395 1.0000 Uani . . . . . .
C7 C 0.0864(3) 0.5693(3) -0.00024(16) 0.0369 1.0000 Uani . . . . . .
C8 C 0.1628(3) 0.5290(3) 0.01602(15) 0.0323 1.0000 Uani . . . . . .
C9 C 0.1999(2) 0.5244(2) 0.06759(14) 0.0261 1.0000 Uani . . . . . .
C10 C 0.3440(2) 0.4761(2) 0.02497(14) 0.0265 1.0000 Uani . . . . . .
C11 C 0.3786(3) 0.5518(3) 0.01732(16) 0.0352 1.0000 Uani . . . . . .
C12 C 0.4107(3) 0.5652(3) -0.02607(17) 0.0385 1.0000 Uani . . . . . .
C13 C 0.4090(3) 0.5034(3) -0.06129(16) 0.0409 1.0000 Uani . . . . . .
C14 C 0.3756(3) 0.4294(3) -0.05337(17) 0.0435 1.0000 Uani . . . . . .
C15 C 0.3423(3) 0.4149(3) -0.01038(16) 0.0342 1.0000 Uani . . . . . .
C16 C 0.2672(3) 0.3611(2) 0.08823(14) 0.0282 1.0000 Uani . . . . . .
C17 C 0.3306(3) 0.3030(3) 0.10172(17) 0.0386 1.0000 Uani . . . . . .
C18 C 0.3086(4) 0.2247(3) 0.11335(19) 0.0491 1.0000 Uani . . . . . .
C19 C 0.2253(4) 0.2045(3) 0.1114(2) 0.0546 1.0000 Uani . . . . . .
C20 C 0.1624(4) 0.2615(3) 0.0979(2) 0.0573 1.0000 Uani . . . . . .
C21 C 0.1824(3) 0.3392(3) 0.0859(2) 0.0436 1.0000 Uani . . . . . .
C22 C 0.1437(3) 0.4610(2) 0.19129(16) 0.0310 1.0000 Uani . . . . . .
C23 C 0.0684(3) 0.4297(3) 0.16301(19) 0.0480 1.0000 Uani . . . . . .
C24 C 0.0381(4) 0.3563(4) 0.1783(3) 0.0693 1.0000 Uani . . . . . .
C25 C 0.0810(4) 0.3181(4) 0.2215(3) 0.0773 1.0000 Uani . . . . . .
C26 C 0.1516(4) 0.3503(4) 0.2504(3) 0.0783 1.0000 Uani . . . . . .
C27 C 0.1848(3) 0.4225(3) 0.2357(2) 0.0510 1.0000 Uani . . . . . .
C28 C 0.1419(3) 0.6375(2) 0.19951(16) 0.0322 1.0000 Uani . . . . . .
C29 C 0.1591(3) 0.7159(3) 0.1858(2) 0.0485 1.0000 Uani . . . . . .
C30 C 0.1281(4) 0.7810(3) 0.2095(3) 0.0636 1.0000 Uani . . . . . .
C31 C 0.0808(3) 0.7674(4) 0.2462(2) 0.0588 1.0000 Uani . . . . . .
C32 C 0.0629(3) 0.6904(4) 0.2591(2) 0.0538 1.0000 Uani . . . . . .
C33 C 0.0937(3) 0.6247(3) 0.23621(17) 0.0423 1.0000 Uani . . . . . .
C41 C 0.6101(3) 0.3540(2) 0.34786(15) 0.0312 1.0000 Uani . . . . . .
C42 C 0.6381(2) 0.3499(2) 0.29664(14) 0.0283 1.0000 Uani . . . . . .
C43 C 0.6932(3) 0.2764(2) 0.29173(15) 0.0295 1.0000 Uani . . . . . .
C44 C 0.8333(2) 0.2989(2) 0.38522(15) 0.0268 1.0000 Uani . . . . . .
C45 C 0.9151(3) 0.2717(2) 0.40620(15) 0.0312 1.0000 Uani . . . . . .
C46 C 0.9478(3) 0.2752(3) 0.45761(17) 0.0386 1.0000 Uani . . . . . .
C47 C 0.8991(3) 0.3043(3) 0.49079(16) 0.0405 1.0000 Uani . . . . . .
C48 C 0.8174(3) 0.3319(3) 0.47070(16) 0.0366 1.0000 Uani . . . . . .
C49 C 0.7837(3) 0.3318(2) 0.41853(14) 0.0291 1.0000 Uani . . . . . .
C50 C 0.7215(3) 0.4906(3) 0.38551(16) 0.0344 1.0000 Uani . . . . . .
C51 C 0.8059(3) 0.5126(3) 0.3956(2) 0.0481 1.0000 Uani . . . . . .
C52 C 0.8287(4) 0.5887(3) 0.3812(3) 0.0639 1.0000 Uani . . . . . .
C53 C 0.7685(4) 0.6424(3) 0.3579(2) 0.0611 1.0000 Uani . . . . . .
C54 C 0.6847(4) 0.6213(3) 0.3493(2) 0.0582 1.0000 Uani . . . . . .
C55 C 0.6599(3) 0.5453(3) 0.36265(19) 0.0472 1.0000 Uani . . . . . .
C56 C 0.6344(3) 0.3957(3) 0.45301(16) 0.0334 1.0000 Uani . . . . . .
C57 C 0.6449(3) 0.4623(3) 0.48583(16) 0.0377 1.0000 Uani . . . . . .
C58 C 0.6022(3) 0.4649(3) 0.52584(17) 0.0435 1.0000 Uani . . . . . .
C59 C 0.5499(3) 0.4032(3) 0.53299(18) 0.0481 1.0000 Uani . . . . . .
C60 C 0.5391(4) 0.3367(3) 0.5006(2) 0.0549 1.0000 Uani . . . . . .
C61 C 0.5818(4) 0.3329(3) 0.46056(19) 0.0492 1.0000 Uani . . . . . .
C62 C 0.8544(2) 0.1955(2) 0.30063(14) 0.0271 1.0000 Uani . . . . . .
C63 C 0.8213(3) 0.1214(3) 0.31137(17) 0.0367 1.0000 Uani . . . . . .
C64 C 0.8588(3) 0.0503(3) 0.29897(19) 0.0397 1.0000 Uani . . . . . .
C65 C 0.9285(3) 0.0546(3) 0.27654(18) 0.0392 1.0000 Uani . . . . . .
C66 C 0.9621(3) 0.1281(3) 0.26642(19) 0.0434 1.0000 Uani . . . . . .
C67 C 0.9252(3) 0.2000(3) 0.27890(17) 0.0371 1.0000 Uani . . . . . .
C68 C 0.8440(2) 0.3724(2) 0.28640(15) 0.0288 1.0000 Uani . . . . . .
C69 C 0.8092(3) 0.3880(3) 0.23548(16) 0.0357 1.0000 Uani . . . . . .
C70 C 0.8390(3) 0.4522(3) 0.21139(18) 0.0426 1.0000 Uani . . . . . .
C71 C 0.9027(3) 0.5015(3) 0.2373(2) 0.0480 1.0000 Uani . . . . . .
C72 C 0.9374(4) 0.4862(3) 0.2877(2) 0.0550 1.0000 Uani . . . . . .
C73 C 0.9086(3) 0.4208(3) 0.31258(17) 0.0422 1.0000 Uani . . . . . .
C81 C 0.1661(5) 0.4862(5) 0.3831(3) 0.095(2) 1.0000 Uiso . . . . . .
C82 C 0.1060(4) 0.4976(4) 0.4146(3) 0.0724(17) 1.0000 Uiso . . . . . .
C83 C 0.1095(6) 0.4492(5) 0.4611(3) 0.097(2) 1.0000 Uiso . . . . . .
C84 C 0.7085(7) 0.8292(7) 0.4197(4) 0.125(3) 1.0000 Uiso . . . . . .
C85 C 0.6582(4) 0.7674(4) 0.4403(2) 0.0676(16) 1.0000 Uiso . . . . . .
C86 C 0.6984(7) 0.7063(7) 0.4775(4) 0.131(3) 1.0000 Uiso . . . . . .
O1 O 0.0511(5) 0.5510(4) 0.4026(3) 0.124(2) 1.0000 Uiso . . . . . .
O2 O 0.5830(3) 0.7666(3) 0.42614(17) 0.0733(11) 1.0000 Uiso . . . . . .
H11 H 0.3908 0.5510 0.1285 0.073(2) 1.0000 Uiso . . . . . .
H12 H 0.4266 0.4580 0.1334 0.073(2) 1.0000 Uiso . . . . . .
H21 H 0.4049 0.4827 0.2119 0.073(2) 1.0000 Uiso . . . . . .
H22 H 0.3187 0.4341 0.1859 0.073(2) 1.0000 Uiso . . . . . .
H31 H 0.3210 0.6068 0.1842 0.073(2) 1.0000 Uiso . . . . . .
H32 H 0.3064 0.5598 0.2354 0.073(2) 1.0000 Uiso . . . . . .
H51 H 0.0526 0.6276 0.1109 0.073(2) 1.0000 Uiso . . . . . .
H61 H -0.0082 0.6353 0.0221 0.073(2) 1.0000 Uiso . . . . . .
H71 H 0.0608 0.5720 -0.0374 0.073(2) 1.0000 Uiso . . . . . .
H81 H 0.1915 0.5024 -0.0096 0.073(2) 1.0000 Uiso . . . . . .
H111 H 0.3802 0.5959 0.0431 0.073(2) 1.0000 Uiso . . . . . .
H121 H 0.4353 0.6192 -0.0318 0.073(2) 1.0000 Uiso . . . . . .
H131 H 0.4320 0.5133 -0.0928 0.073(2) 1.0000 Uiso . . . . . .
H141 H 0.3753 0.3850 -0.0789 0.073(2) 1.0000 Uiso . . . . . .
H151 H 0.3172 0.3609 -0.0051 0.073(2) 1.0000 Uiso . . . . . .
H171 H 0.3912 0.3174 0.1030 0.073(2) 1.0000 Uiso . . . . . .
H181 H 0.3537 0.1829 0.1232 0.073(2) 1.0000 Uiso . . . . . .
H191 H 0.2103 0.1479 0.1198 0.073(2) 1.0000 Uiso . . . . . .
H201 H 0.1019 0.2465 0.0972 0.073(2) 1.0000 Uiso . . . . . .
H211 H 0.1365 0.3802 0.0754 0.073(2) 1.0000 Uiso . . . . . .
H231 H 0.0371 0.4591 0.1324 0.073(2) 1.0000 Uiso . . . . . .
H241 H -0.0151 0.3319 0.1578 0.073(2) 1.0000 Uiso . . . . . .
H251 H 0.0595 0.2650 0.2316 0.073(2) 1.0000 Uiso . . . . . .
H261 H 0.1798 0.3223 0.2824 0.073(2) 1.0000 Uiso . . . . . .
H271 H 0.2374 0.4461 0.2566 0.073(2) 1.0000 Uiso . . . . . .
H291 H 0.1938 0.7254 0.1594 0.073(2) 1.0000 Uiso . . . . . .
H301 H 0.1397 0.8379 0.1996 0.073(2) 1.0000 Uiso . . . . . .
H311 H 0.0595 0.8145 0.2636 0.073(2) 1.0000 Uiso . . . . . .
H321 H 0.0275 0.6811 0.2852 0.073(2) 1.0000 Uiso . . . . . .
H331 H 0.0812 0.5681 0.2461 0.073(2) 1.0000 Uiso . . . . . .
H411 H 0.5596 0.3904 0.3437 0.073(2) 1.0000 Uiso . . . . . .
H412 H 0.5937 0.2980 0.3565 0.073(2) 1.0000 Uiso . . . . . .
H421 H 0.6708 0.4001 0.2925 0.073(2) 1.0000 Uiso . . . . . .
H422 H 0.5864 0.3473 0.2688 0.073(2) 1.0000 Uiso . . . . . .
H431 H 0.6724 0.2302 0.3100 0.073(2) 1.0000 Uiso . . . . . .
H432 H 0.6859 0.2631 0.2547 0.073(2) 1.0000 Uiso . . . . . .
H451 H 0.9507 0.2490 0.3831 0.073(2) 1.0000 Uiso . . . . . .
H461 H 1.0071 0.2566 0.4711 0.073(2) 1.0000 Uiso . . . . . .
H471 H 0.9219 0.3057 0.5283 0.073(2) 1.0000 Uiso . . . . . .
H481 H 0.7817 0.3525 0.4945 0.073(2) 1.0000 Uiso . . . . . .
H511 H 0.8502 0.4738 0.4131 0.073(2) 1.0000 Uiso . . . . . .
H521 H 0.8898 0.6045 0.3878 0.073(2) 1.0000 Uiso . . . . . .
H531 H 0.7856 0.6969 0.3472 0.073(2) 1.0000 Uiso . . . . . .
H541 H 0.6406 0.6614 0.3334 0.073(2) 1.0000 Uiso . . . . . .
H551 H 0.5987 0.5299 0.3557 0.073(2) 1.0000 Uiso . . . . . .
H571 H 0.6829 0.5081 0.4805 0.073(2) 1.0000 Uiso . . . . . .
H581 H 0.6105 0.5121 0.5498 0.073(2) 1.0000 Uiso . . . . . .
H591 H 0.5188 0.4061 0.5617 0.073(2) 1.0000 Uiso . . . . . .
H601 H 0.5002 0.2917 0.5059 0.073(2) 1.0000 Uiso . . . . . .
H611 H 0.5748 0.2846 0.4376 0.073(2) 1.0000 Uiso . . . . . .
H631 H 0.7711 0.1190 0.3281 0.073(2) 1.0000 Uiso . . . . . .
H641 H 0.8352 -0.0035 0.3063 0.073(2) 1.0000 Uiso . . . . . .
H651 H 0.9551 0.0033 0.2673 0.073(2) 1.0000 Uiso . . . . . .
H661 H 1.0126 0.1302 0.2502 0.073(2) 1.0000 Uiso . . . . . .
H671 H 0.9495 0.2537 0.2722 0.073(2) 1.0000 Uiso . . . . . .
H691 H 0.7629 0.3526 0.2164 0.073(2) 1.0000 Uiso . . . . . .
H701 H 0.8145 0.4634 0.1748 0.073(2) 1.0000 Uiso . . . . . .
H711 H 0.9233 0.5486 0.2195 0.073(2) 1.0000 Uiso . . . . . .
H721 H 0.9834 0.5218 0.3065 0.073(2) 1.0000 Uiso . . . . . .
H731 H 0.9342 0.4091 0.3490 0.073(2) 1.0000 Uiso . . . . . .
H811 H 0.2055 0.4412 0.3975 0.073(2) 1.0000 Uiso . . . . . .
H812 H 0.1989 0.5372 0.3822 0.073(2) 1.0000 Uiso . . . . . .
H813 H 0.1360 0.4714 0.3480 0.073(2) 1.0000 Uiso . . . . . .
H831 H 0.1574 0.4091 0.4642 0.073(2) 1.0000 Uiso . . . . . .
H832 H 0.1195 0.4854 0.4914 0.073(2) 1.0000 Uiso . . . . . .
H833 H 0.0552 0.4190 0.4590 0.073(2) 1.0000 Uiso . . . . . .
H841 H 0.7695 0.8220 0.4355 0.073(2) 1.0000 Uiso . . . . . .
H842 H 0.6894 0.8845 0.4284 0.073(2) 1.0000 Uiso . . . . . .
H843 H 0.6995 0.8231 0.3822 0.073(2) 1.0000 Uiso . . . . . .
H861 H 0.7610 0.7149 0.4858 0.073(2) 1.0000 Uiso . . . . . .
H862 H 0.6756 0.7114 0.5097 0.073(2) 1.0000 Uiso . . . . . .
H863 H 0.6858 0.6506 0.4632 0.073(2) 1.0000 Uiso . . . . . .

loop_
_atom_site_aniso_label
_atom_site_aniso_U_11
_atom_site_aniso_U_22
_atom_site_aniso_U_33
_atom_site_aniso_U_23
_atom_site_aniso_U_13
_atom_site_aniso_U_12
I1 0.04424(17) 0.05068(18) 0.02805(13) -0.00326(12) 0.00778(12) 0.00464(13)
I2 0.03263(14) 0.04277(16) 0.03597(14) 0.00726(12) 0.00960(12) 0.00107(12)
I3 0.03306(14) 0.04019(15) 0.03858(15) 0.00249(12) 0.01581(12) 0.00061(12)
I4 0.04047(16) 0.03254(14) 0.05026(17) 0.00226(13) 0.01724(13) -0.00167(12)
P1 0.0232(5) 0.0254(5) 0.0245(5) -0.0015(4) 0.0073(4) 0.0004(4)
P2 0.0239(5) 0.0269(5) 0.0256(5) -0.0011(4) 0.0104(4) -0.0009(4)
P3 0.0309(5) 0.0291(5) 0.0272(5) -0.0012(4) 0.0105(4) 0.0017(4)
P4 0.0254(5) 0.0257(5) 0.0249(5) 0.0004(4) 0.0104(4) -0.0004(4)
C1 0.0228(19) 0.028(2) 0.033(2) -0.0005(16) 0.0087(16) 0.0000(15)
C2 0.026(2) 0.033(2) 0.0235(18) 0.0014(16) 0.0049(16) 0.0021(16)
C3 0.027(2) 0.030(2) 0.0267(19) -0.0014(16) 0.0073(16) -0.0001(16)
C4 0.0187(18) 0.028(2) 0.0292(19) 0.0034(15) 0.0067(15) -0.0016(15)
C5 0.028(2) 0.042(2) 0.036(2) -0.0001(18) 0.0114(18) 0.0045(18)
C6 0.029(2) 0.050(3) 0.039(2) 0.008(2) 0.0046(19) 0.0061(19)
C7 0.027(2) 0.047(3) 0.034(2) 0.0055(19) 0.0004(18) -0.0005(19)
C8 0.029(2) 0.041(2) 0.029(2) 0.0001(17) 0.0095(17) 0.0001(18)
C9 0.0242(19) 0.0254(19) 0.0292(19) 0.0025(15) 0.0066(16) -0.0027(15)
C10 0.0225(19) 0.033(2) 0.0240(18) 0.0010(16) 0.0052(16) -0.0002(16)
C11 0.041(2) 0.035(2) 0.032(2) 0.0014(17) 0.0112(19) -0.0006(19)
C12 0.039(2) 0.040(2) 0.037(2) 0.0078(19) 0.010(2) -0.005(2)
C13 0.041(3) 0.054(3) 0.031(2) 0.006(2) 0.015(2) 0.009(2)
C14 0.055(3) 0.045(3) 0.035(2) -0.002(2) 0.021(2) 0.007(2)
C15 0.036(2) 0.036(2) 0.031(2) -0.0046(17) 0.0082(18) -0.0015(18)
C16 0.030(2) 0.029(2) 0.0269(19) -0.0011(16) 0.0071(17) -0.0018(16)
C17 0.039(2) 0.033(2) 0.041(2) 0.0022(19) 0.003(2) -0.0015(19)
C18 0.063(3) 0.031(2) 0.050(3) 0.002(2) 0.004(2) 0.002(2)
C19 0.075(4) 0.032(3) 0.062(3) -0.005(2) 0.026(3) -0.015(3)
C20 0.052(3) 0.045(3) 0.083(4) -0.016(3) 0.031(3) -0.021(3)
C21 0.036(2) 0.034(2) 0.064(3) -0.009(2) 0.016(2) -0.0029(19)
C22 0.033(2) 0.028(2) 0.036(2) -0.0012(17) 0.0181(18) -0.0024(17)
C23 0.044(3) 0.051(3) 0.054(3) -0.007(2) 0.022(2) -0.015(2)
C24 0.058(4) 0.053(3) 0.106(5) -0.017(3) 0.040(4) -0.029(3)
C25 0.066(4) 0.045(3) 0.139(6) 0.023(4) 0.064(5) -0.004(3)
C26 0.059(4) 0.069(4) 0.118(6) 0.054(4) 0.046(4) 0.009(3)
C27 0.040(3) 0.058(3) 0.059(3) 0.027(3) 0.020(2) 0.006(2)
C28 0.025(2) 0.034(2) 0.037(2) -0.0070(18) 0.0060(18) 0.0003(17)
C29 0.040(3) 0.033(2) 0.078(4) -0.006(2) 0.026(3) 0.000(2)
C30 0.049(3) 0.036(3) 0.106(5) -0.017(3) 0.017(3) 0.002(2)
C31 0.029(2) 0.065(4) 0.082(4) -0.041(3) 0.011(3) 0.007(2)
C32 0.043(3) 0.069(4) 0.054(3) -0.027(3) 0.021(2) -0.001(3)
C33 0.036(2) 0.054(3) 0.041(2) -0.014(2) 0.016(2) -0.001(2)
C41 0.027(2) 0.034(2) 0.033(2) -0.0019(17) 0.0079(18) 0.0000(17)
C42 0.027(2) 0.030(2) 0.0282(19) 0.0005(16) 0.0067(17) 0.0003(16)
C43 0.029(2) 0.034(2) 0.0272(19) -0.0005(16) 0.0094(17) -0.0014(17)
C44 0.027(2) 0.0250(19) 0.030(2) 0.0000(15) 0.0099(17) -0.0020(15)
C45 0.028(2) 0.035(2) 0.031(2) 0.0004(17) 0.0079(17) 0.0024(17)
C46 0.036(2) 0.041(3) 0.037(2) 0.0038(19) 0.003(2) 0.0019(19)
C47 0.044(3) 0.044(3) 0.031(2) -0.0007(19) 0.003(2) 0.002(2)
C48 0.039(2) 0.041(2) 0.032(2) 0.0005(18) 0.0109(19) 0.0062(19)
C49 0.030(2) 0.032(2) 0.0270(19) 0.0023(16) 0.0092(17) 0.0016(17)
C50 0.041(2) 0.031(2) 0.035(2) -0.0031(17) 0.0148(19) -0.0028(18)
C51 0.041(3) 0.042(3) 0.064(3) -0.003(2) 0.018(2) -0.002(2)
C52 0.063(4) 0.048(3) 0.092(4) -0.015(3) 0.041(3) -0.021(3)
C53 0.096(5) 0.034(3) 0.057(3) 0.000(2) 0.026(3) -0.016(3)
C54 0.077(4) 0.037(3) 0.053(3) 0.005(2) -0.004(3) -0.004(3)
C55 0.059(3) 0.031(2) 0.048(3) 0.002(2) 0.001(2) -0.004(2)
C56 0.031(2) 0.036(2) 0.036(2) -0.0001(18) 0.0142(18) 0.0054(18)
C57 0.038(2) 0.042(2) 0.034(2) -0.0086(19) 0.0077(19) -0.0003(19)
C58 0.044(3) 0.053(3) 0.033(2) -0.008(2) 0.007(2) 0.013(2)
C59 0.048(3) 0.066(3) 0.035(2) -0.002(2) 0.020(2) 0.010(3)
C60 0.068(4) 0.058(3) 0.048(3) -0.005(2) 0.034(3) -0.013(3)
C61 0.068(3) 0.042(3) 0.047(3) -0.008(2) 0.034(3) -0.008(2)
C62 0.028(2) 0.030(2) 0.0252(19) -0.0028(15) 0.0094(16) -0.0003(16)
C63 0.038(2) 0.030(2) 0.046(2) 0.0015(19) 0.017(2) 0.0011(18)
C64 0.037(2) 0.030(2) 0.054(3) 0.000(2) 0.015(2) -0.0017(19)
C65 0.033(2) 0.036(2) 0.047(3) -0.009(2) 0.006(2) 0.0058(19)
C66 0.034(2) 0.045(3) 0.056(3) -0.008(2) 0.021(2) -0.002(2)
C67 0.035(2) 0.034(2) 0.048(3) -0.0035(19) 0.021(2) -0.0015(18)
C68 0.027(2) 0.027(2) 0.036(2) 0.0030(16) 0.0134(18) 0.0014(16)
C69 0.033(2) 0.041(2) 0.035(2) 0.0090(19) 0.0097(18) -0.0008(18)
C70 0.038(2) 0.048(3) 0.043(2) 0.015(2) 0.012(2) 0.003(2)
C71 0.049(3) 0.044(3) 0.057(3) 0.016(2) 0.024(2) -0.005(2)
C72 0.059(3) 0.054(3) 0.053(3) 0.007(2) 0.012(3) -0.026(3)
C73 0.045(3) 0.046(3) 0.036(2) 0.005(2) 0.008(2) -0.015(2)

loop_
_atom_type_symbol
_atom_type_scat_dispersion_real
_atom_type_scat_dispersion_imag
_atom_type_scat_Cromer_Mann_a1
_atom_type_scat_Cromer_Mann_b1
_atom_type_scat_Cromer_Mann_a2
_atom_type_scat_Cromer_Mann_b2
_atom_type_scat_Cromer_Mann_a3
_atom_type_scat_Cromer_Mann_b3
_atom_type_scat_Cromer_Mann_a4
_atom_type_scat_Cromer_Mann_b4
_atom_type_scat_Cromer_Mann_c
_atom_type_scat_source
'C ' 0.0033 0.0016 2.3100 20.8439 1.0200 10.2075 1.5886 0.5687 0.8650 51.6512 0.2156 International_Tables_Vol_IV_Table_2.2B
'H ' 0.0000 0.0000 0.4930 10.5109 0.3229 26.1257 0.1402 3.1424 0.0408 57.7998 0.0030 International_Tables_Vol_IV_Table_2.2B
'P ' 0.1023 0.0942 6.4345 1.9067 4.1791 27.1570 1.7800 0.5260 1.4908 68.1645 1.1149 International_Tables_Vol_IV_Table_2.2B
'I ' -0.4742 1.8119 20.1472 4.3470 18.9949 0.3814 7.5138 27.7660 2.2735 66.8776 4.0712 International_Tables_Vol_IV_Table_2.2B
'O ' 0.0106 0.0060 3.0485 13.2771 2.2868 5.7011 1.5463 0.3239 0.8670 32.9089 0.2508 International_Tables_Vol_IV_Table_2.2B
'N ' 0.0061 0.0033 12.2126 0.0057 3.1322 9.8933 2.0125 28.9975 1.1663 0.5826 -11.5290 International_Tables_Vol_IV_Table_2.2B

loop_
_geom_angle_atom_site_label_1
_geom_angle_site_symmetry_1
_geom_angle_atom_site_label_2
_geom_angle_site_symmetry_2
_geom_angle_atom_site_label_3
_geom_angle_site_symmetry_3
_geom_angle
_geom_angle_publ_flag
C16 . P1 . C10 . 112.40(18) yes
C16 . P1 . C9 . 107.54(18) yes
C10 . P1 . C9 . 106.87(18) yes
C16 . P1 . C1 . 107.95(18) yes
C10 . P1 . C1 . 105.97(18) yes
C9 . P1 . C1 . 116.23(18) yes
C28 . P2 . C22 . 109.27(19) yes
C28 . P2 . C4 . 108.81(19) yes
C22 . P2 . C4 . 108.14(18) yes
C28 . P2 . C3 . 106.42(19) yes
C22 . P2 . C3 . 109.68(19) yes
C4 . P2 . C3 . 114.44(18) yes
C56 . P3 . C50 . 110.5(2) yes
C56 . P3 . C49 . 109.46(19) yes
C50 . P3 . C49 . 105.4(2) yes
C56 . P3 . C41 . 105.6(2) yes
C50 . P3 . C41 . 109.2(2) yes
C49 . P3 . C41 . 116.70(19) yes
C68 . P4 . C62 . 109.46(18) yes
C68 . P4 . C44 . 109.66(18) yes
C62 . P4 . C44 . 107.27(18) yes
C68 . P4 . C43 . 108.98(18) yes
C62 . P4 . C43 . 106.59(18) yes
C44 . P4 . C43 . 114.73(18) yes
H12 . C1 . H11 . 109.286 no
H12 . C1 . C2 . 107.855 no
H11 . C1 . C2 . 107.742 no
H12 . C1 . P1 . 107.700 no
H11 . C1 . P1 . 107.664 no
C2 . C1 . P1 . 116.5(3) yes
H22 . C2 . H21 . 109.363 no
H22 . C2 . C3 . 108.641 no
H21 . C2 . C3 . 108.626 no
H22 . C2 . C1 . 108.521 no
H21 . C2 . C1 . 108.575 no
C3 . C2 . C1 . 113.1(3) yes
H32 . C3 . H31 . 109.465 no
H32 . C3 . P2 . 107.399 no
H31 . C3 . P2 . 107.466 no
H32 . C3 . C2 . 107.363 no
H31 . C3 . C2 . 107.405 no
P2 . C3 . C2 . 117.6(3) yes
C9 . C4 . C5 . 118.9(4) yes
C9 . C4 . P2 . 127.2(3) yes
C5 . C4 . P2 . 113.7(3) yes
H51 . C5 . C6 . 119.505 no
H51 . C5 . C4 . 119.273 no
C6 . C5 . C4 . 121.2(4) yes
H61 . C6 . C7 . 120.229 no
H61 . C6 . C5 . 120.167 no
C7 . C6 . C5 . 119.6(4) yes
H71 . C7 . C8 . 119.723 no
H71 . C7 . C6 . 119.793 no
C8 . C7 . C6 . 120.5(4) yes
H81 . C8 . C9 . 119.455 no
H81 . C8 . C7 . 119.691 no
C9 . C8 . C7 . 120.9(4) yes
C8 . C9 . C4 . 118.9(4) yes
C8 . C9 . P1 . 112.5(3) yes
C4 . C9 . P1 . 128.5(3) yes
C15 . C10 . C11 . 120.3(4) yes
C15 . C10 . P1 . 121.7(3) yes
C11 . C10 . P1 . 117.9(3) yes
H111 . C11 . C12 . 120.322 no
H111 . C11 . C10 . 120.140 no
C12 . C11 . C10 . 119.5(4) yes
H121 . C12 . C13 . 120.256 no
H121 . C12 . C11 . 119.906 no
C13 . C12 . C11 . 119.8(4) yes
H131 . C13 . C14 . 120.055 no
H131 . C13 . C12 . 119.655 no
C14 . C13 . C12 . 120.3(4) yes
H141 . C14 . C15 . 119.612 no
H141 . C14 . C13 . 119.536 no
C15 . C14 . C13 . 120.9(4) yes
H151 . C15 . C10 . 120.312 no
H151 . C15 . C14 . 120.493 no
C10 . C15 . C14 . 119.2(4) yes
C21 . C16 . C17 . 119.5(4) yes
C21 . C16 . P1 . 121.2(3) yes
C17 . C16 . P1 . 119.0(3) yes
H171 . C17 . C18 . 120.311 no
H171 . C17 . C16 . 120.498 no
C18 . C17 . C16 . 119.2(4) yes
H181 . C18 . C19 . 119.722 no
H181 . C18 . C17 . 119.698 no
C19 . C18 . C17 . 120.6(5) yes
H191 . C19 . C20 . 119.793 no
H191 . C19 . C18 . 119.756 no
C20 . C19 . C18 . 120.5(4) yes
H201 . C20 . C21 . 119.811 no
H201 . C20 . C19 . 120.040 no
C21 . C20 . C19 . 120.1(5) yes
H211 . C21 . C20 . 120.050 no
H211 . C21 . C16 . 119.861 no
C20 . C21 . C16 . 120.1(4) yes
C27 . C22 . C23 . 120.6(4) yes
C27 . C22 . P2 . 119.0(3) yes
C23 . C22 . P2 . 120.4(3) yes
H231 . C23 . C24 . 120.819 no
H231 . C23 . C22 . 120.568 no
C24 . C23 . C22 . 118.6(5) yes
H241 . C24 . C25 . 120.343 no
H241 . C24 . C23 . 119.863 no
C25 . C24 . C23 . 119.8(5) yes
H251 . C25 . C26 . 119.153 no
H251 . C25 . C24 . 119.121 no
C26 . C25 . C24 . 121.7(5) yes
H261 . C26 . C27 . 120.108 no
H261 . C26 . C25 . 119.818 no
C27 . C26 . C25 . 120.1(6) yes
H271 . C27 . C22 . 120.547 no
H271 . C27 . C26 . 120.377 no
C22 . C27 . C26 . 119.1(5) yes
C33 . C28 . C29 . 120.1(4) yes
C33 . C28 . P2 . 120.1(3) yes
C29 . C28 . P2 . 119.7(3) yes
H291 . C29 . C30 . 120.500 no
H291 . C29 . C28 . 120.301 no
C30 . C29 . C28 . 119.2(5) yes
H301 . C30 . C31 . 120.053 no
H301 . C30 . C29 . 119.825 no
C31 . C30 . C29 . 120.1(5) yes
H311 . C31 . C32 . 119.709 no
H311 . C31 . C30 . 119.750 no
C32 . C31 . C30 . 120.5(5) yes
H321 . C32 . C33 . 119.733 no
H321 . C32 . C31 . 119.982 no
C33 . C32 . C31 . 120.3(5) yes
H331 . C33 . C32 . 120.178 no
H331 . C33 . C28 . 120.086 no
C32 . C33 . C28 . 119.7(5) yes
H412 . C41 . H411 . 109.458 no
H412 . C41 . C42 . 107.889 no
H411 . C41 . C42 . 107.827 no
H412 . C41 . P3 . 107.815 no
H411 . C41 . P3 . 107.790 no
C42 . C41 . P3 . 116.0(3) yes
H422 . C42 . H421 . 109.430 no
H422 . C42 . C43 . 108.293 no
H421 . C42 . C43 . 108.577 no
H422 . C42 . C41 . 108.551 no
H421 . C42 . C41 . 108.720 no
C43 . C42 . C41 . 113.2(3) yes
H432 . C43 . H431 . 109.580 no
H432 . C43 . P4 . 107.543 no
H431 . C43 . P4 . 107.578 no
H432 . C43 . C42 . 107.793 no
H431 . C43 . C42 . 107.760 no
P4 . C43 . C42 . 116.5(3) yes
C49 . C44 . C45 . 118.3(4) yes
C49 . C44 . P4 . 128.2(3) yes
C45 . C44 . P4 . 113.6(3) yes
H451 . C45 . C46 . 119.109 no
H451 . C45 . C44 . 118.900 no
C46 . C45 . C44 . 122.0(4) yes
H461 . C46 . C47 . 119.902 no
H461 . C46 . C45 . 119.695 no
C47 . C46 . C45 . 120.4(4) yes
H471 . C47 . C48 . 120.597 no
H471 . C47 . C46 . 120.836 no
C48 . C47 . C46 . 118.6(4) yes
H481 . C48 . C49 . 118.877 no
H481 . C48 . C47 . 118.913 no
C49 . C48 . C47 . 122.2(4) yes
C48 . C49 . C44 . 118.5(4) yes
C48 . C49 . P3 . 113.9(3) yes
C44 . C49 . P3 . 126.7(3) yes
C55 . C50 . C51 . 120.3(4) yes
C55 . C50 . P3 . 117.8(3) yes
C51 . C50 . P3 . 121.8(4) yes
H511 . C51 . C52 . 120.231 no
H511 . C51 . C50 . 120.439 no
C52 . C51 . C50 . 119.3(5) yes
H521 . C52 . C53 . 119.633 no
H521 . C52 . C51 . 119.725 no
C53 . C52 . C51 . 120.6(5) yes
H531 . C53 . C54 . 120.111 no
H531 . C53 . C52 . 120.063 no
C54 . C53 . C52 . 119.8(5) yes
H541 . C54 . C55 . 119.376 no
H541 . C54 . C53 . 119.723 no
C55 . C54 . C53 . 120.9(5) yes
H551 . C55 . C54 . 120.509 no
H551 . C55 . C50 . 120.579 no
C54 . C55 . C50 . 118.9(5) yes
C61 . C56 . C57 . 119.8(4) yes
C61 . C56 . P3 . 119.2(3) yes
C57 . C56 . P3 . 121.0(3) yes
H571 . C57 . C58 . 119.977 no
H571 . C57 . C56 . 120.285 no
C58 . C57 . C56 . 119.7(4) yes
H581 . C58 . C59 . 119.867 no
H581 . C58 . C57 . 119.799 no
C59 . C58 . C57 . 120.3(4) yes
H591 . C59 . C60 . 119.988 no
H591 . C59 . C58 . 119.630 no
C60 . C59 . C58 . 120.4(4) yes
H601 . C60 . C61 . 119.855 no
H601 . C60 . C59 . 120.085 no
C61 . C60 . C59 . 120.1(5) yes
H611 . C61 . C56 . 120.264 no
H611 . C61 . C60 . 120.082 no
C56 . C61 . C60 . 119.6(4) yes
C67 . C62 . C63 . 121.3(4) yes
C67 . C62 . P4 . 119.9(3) yes
C63 . C62 . P4 . 118.8(3) yes
H631 . C63 . C64 . 120.188 no
H631 . C63 . C62 . 120.538 no
C64 . C63 . C62 . 119.3(4) yes
H641 . C64 . C65 . 120.434 no
H641 . C64 . C63 . 120.043 no
C65 . C64 . C63 . 119.5(4) yes
H651 . C65 . C66 . 119.340 no
H651 . C65 . C64 . 119.381 no
C66 . C65 . C64 . 121.3(4) yes
H661 . C66 . C67 . 120.019 no
H661 . C66 . C65 . 120.263 no
C67 . C66 . C65 . 119.7(4) yes
H671 . C67 . C62 . 120.616 no
H671 . C67 . C66 . 120.479 no
C62 . C67 . C66 . 118.9(4) yes
C73 . C68 . C69 . 120.3(4) yes
C73 . C68 . P4 . 121.1(3) yes
C69 . C68 . P4 . 118.6(3) yes
H691 . C69 . C70 . 120.132 no
H691 . C69 . C68 . 120.326 no
C70 . C69 . C68 . 119.5(4) yes
H701 . C70 . C71 . 119.493 no
H701 . C70 . C69 . 119.816 no
C71 . C70 . C69 . 120.7(4) yes
H711 . C71 . C72 . 120.079 no
H711 . C71 . C70 . 119.950 no
C72 . C71 . C70 . 120.0(4) yes
H721 . C72 . C73 . 119.749 no
H721 . C72 . C71 . 120.143 no
C73 . C72 . C71 . 120.1(4) yes
H731 . C73 . C68 . 120.312 no
H731 . C73 . C72 . 120.276 no
C68 . C73 . C72 . 119.4(4) yes
H813 . C81 . H812 . 109.931 no
H813 . C81 . H811 . 109.411 no
H812 . C81 . H811 . 109.640 no
H813 . C81 . C82 . 109.426 no
H812 . C81 . C82 . 109.383 no
H811 . C81 . C82 . 109.032 no
O1 . C82 . C83 . 120.3(7) yes
O1 . C82 . C81 . 118.5(7) yes
C83 . C82 . C81 . 121.2(7) yes
H833 . C83 . H832 . 110.085 no
H833 . C83 . H831 . 109.038 no
H832 . C83 . H831 . 109.308 no
H833 . C83 . C82 . 109.795 no
H832 . C83 . C82 . 109.780 no
H831 . C83 . C82 . 108.811 no
H843 . C84 . H842 . 109.705 no
H843 . C84 . H841 . 110.376 no
H842 . C84 . H841 . 109.467 no
H843 . C84 . C85 . 109.262 no
H842 . C84 . C85 . 108.798 no
H841 . C84 . C85 . 109.207 no
O2 . C85 . C86 . 119.2(7) yes
O2 . C85 . C84 . 119.1(7) yes
C86 . C85 . C84 . 121.6(8) yes
H863 . C86 . H862 . 108.894 no
H863 . C86 . H861 . 109.588 no
H862 . C86 . H861 . 108.962 no
H863 . C86 . C85 . 109.867 no
H862 . C86 . C85 . 109.599 no
H861 . C86 . C85 . 109.908 no

loop_
_geom_bond_atom_site_label_1
_geom_bond_site_symmetry_1
_geom_bond_atom_site_label_2
_geom_bond_site_symmetry_2
_geom_bond_distance
_geom_bond_publ_flag
P1 . C16 . 1.792(4) yes
P1 . C10 . 1.789(4) yes
P1 . C9 . 1.820(4) yes
P1 . C1 . 1.790(4) yes
P2 . C28 . 1.790(4) yes
P2 . C22 . 1.789(4) yes
P2 . C4 . 1.820(4) yes
P2 . C3 . 1.789(4) yes
P3 . C56 . 1.789(4) yes
P3 . C50 . 1.804(4) yes
P3 . C49 . 1.814(4) yes
P3 . C41 . 1.792(4) yes
P4 . C68 . 1.798(4) yes
P4 . C62 . 1.803(4) yes
P4 . C44 . 1.812(4) yes
P4 . C43 . 1.799(4) yes
C1 . H12 . 1.001 no
C1 . H11 . 1.001 no
C1 . C2 . 1.525(5) yes
C2 . H22 . 1.000 no
C2 . H21 . 1.001 no
C2 . C3 . 1.527(5) yes
C3 . H32 . 1.001 no
C3 . H31 . 0.999 no
C4 . C9 . 1.408(5) yes
C4 . C5 . 1.393(6) yes
C5 . H51 . 1.000 no
C5 . C6 . 1.393(6) yes
C6 . H61 . 1.002 no
C6 . C7 . 1.362(6) yes
C7 . H71 . 1.001 no
C7 . C8 . 1.391(6) yes
C8 . H81 . 1.001 no
C8 . C9 . 1.394(6) yes
C10 . C15 . 1.381(6) yes
C10 . C11 . 1.399(6) yes
C11 . H111 . 1.000 no
C11 . C12 . 1.382(6) yes
C12 . H121 . 0.999 no
C12 . C13 . 1.385(7) yes
C13 . H131 . 1.001 no
C13 . C14 . 1.367(7) yes
C14 . H141 . 1.001 no
C14 . C15 . 1.386(6) yes
C15 . H151 . 1.000 no
C16 . C21 . 1.403(6) yes
C16 . C17 . 1.394(6) yes
C17 . H171 . 0.998 no
C17 . C18 . 1.390(6) yes
C18 . H181 . 0.999 no
C18 . C19 . 1.375(8) yes
C19 . H191 . 1.000 no
C19 . C20 . 1.376(8) yes
C20 . H201 . 1.002 no
C20 . C21 . 1.375(7) yes
C21 . H211 . 1.000 no
C22 . C27 . 1.394(6) yes
C22 . C23 . 1.394(6) yes
C23 . H231 . 0.997 no
C23 . C24 . 1.396(8) yes
C24 . H241 . 1.004 no
C24 . C25 . 1.377(10) yes
C25 . H251 . 0.999 no
C25 . C26 . 1.349(10) yes
C26 . H261 . 0.999 no
C26 . C27 . 1.395(7) yes
C27 . H271 . 0.997 no
C28 . C33 . 1.387(6) yes
C28 . C29 . 1.386(6) yes
C29 . H291 . 0.998 no
C29 . C30 . 1.391(7) yes
C30 . H301 . 1.001 no
C30 . C31 . 1.380(9) yes
C31 . H311 . 1.001 no
C31 . C32 . 1.361(9) yes
C32 . H321 . 1.001 no
C32 . C33 . 1.385(7) yes
C33 . H331 . 1.001 no
C41 . H412 . 1.000 no
C41 . H411 . 1.000 no
C41 . C42 . 1.532(6) yes
C42 . H422 . 1.002 no
C42 . H421 . 0.999 no
C42 . C43 . 1.523(6) yes
C43 . H432 . 1.000 no
C43 . H431 . 0.999 no
C44 . C49 . 1.421(5) yes
C44 . C45 . 1.400(6) yes
C45 . H451 . 0.998 no
C45 . C46 . 1.375(6) yes
C46 . H461 . 0.999 no
C46 . C47 . 1.386(7) yes
C47 . H471 . 1.000 no
C47 . C48 . 1.396(6) yes
C48 . H481 . 1.000 no
C48 . C49 . 1.395(6) yes
C50 . C55 . 1.389(7) yes
C50 . C51 . 1.380(7) yes
C51 . H511 . 1.003 no
C51 . C52 . 1.384(7) yes
C52 . H521 . 0.999 no
C52 . C53 . 1.370(9) yes
C53 . H531 . 0.998 no
C53 . C54 . 1.368(9) yes
C54 . H541 . 1.002 no
C54 . C55 . 1.384(7) yes
C55 . H551 . 1.001 no
C56 . C61 . 1.379(6) yes
C56 . C57 . 1.395(6) yes
C57 . H571 . 1.001 no
C57 . C58 . 1.387(6) yes
C58 . H581 . 1.001 no
C58 . C59 . 1.359(7) yes
C59 . H591 . 1.000 no
C59 . C60 . 1.386(7) yes
C60 . H601 . 1.000 no
C60 . C61 . 1.389(7) yes
C61 . H611 . 0.999 no
C62 . C67 . 1.384(6) yes
C62 . C63 . 1.386(6) yes
C63 . H631 . 1.000 no
C63 . C64 . 1.389(6) yes
C64 . H641 . 1.000 no
C64 . C65 . 1.380(7) yes
C65 . H651 . 1.002 no
C65 . C66 . 1.376(7) yes
C66 . H661 . 0.998 no
C66 . C67 . 1.395(6) yes
C67 . H671 . 1.000 no
C68 . C73 . 1.386(6) yes
C68 . C69 . 1.392(6) yes
C69 . H691 . 1.003 no
C69 . C70 . 1.376(6) yes
C70 . H701 . 0.999 no
C70 . C71 . 1.382(7) yes
C71 . H711 . 1.002 no
C71 . C72 . 1.378(7) yes
C72 . H721 . 0.999 no
C72 . C73 . 1.396(6) yes
C73 . H731 . 1.000 no
C81 . H813 . 0.999 no
C81 . H812 . 0.996 no
C81 . H811 . 1.002 no
C81 . C82 . 1.418(10) yes
C82 . O1 . 1.243(9) yes
C82 . C83 . 1.473(11) yes
C83 . H833 . 0.998 no
C83 . H832 . 0.995 no
C83 . H831 . 1.007 no
C84 . H843 . 0.993 no
C84 . H842 . 1.004 no
C84 . H841 . 0.996 no
C84 . C85 . 1.477(12) yes
C85 . O2 . 1.194(7) yes
C85 . C86 . 1.473(12) yes
C86 . H863 . 1.000 no
C86 . H862 . 1.007 no
C86 . H861 . 0.999 no
